data_7058143
loop_
_publ_author_name
'Shayapov, Vladimir R.'
'Usoltsev, Andrey N.'
'Adonin, Sergey A.'
'Sokolov, Maxim N.'
'Samsonenko, Denis G.'
'Fedin, Vladimir P.'

_publ_section_title
;
 Thermochromism of bromotellurates(iv): experimental insights
;
_journal_issue 9
_journal_name_full 'New Journal of Chemistry'
_journal_page_first 3927
_journal_paper_doi 10.1039/C9NJ00320G
_journal_volume 43
_journal_year 2019
_chemical_formula_sum 'C14 H20.5 Br6 N2 O0.25 Te'
_chemical_formula_weight 827.88
_space_group_crystal_system monoclinic
_space_group_IT_number 15
_space_group_name_Hall '-C 2yc'
_space_group_name_H-M_alt 'C 1 2/c 1'
_symmetry_space_group_name_Hall '-C 2yc'
_symmetry_space_group_name_H-M 'C 1 2/c 1'
_atom_sites_solution_hydrogens geom
_atom_sites_solution_primary dual
_atom_sites_solution_secondary difmap
_audit_creation_method SHELXL-2018/3
_audit_update_record
;
2018-11-12 deposited with the CCDC.
2019-02-05 downloaded from the CCDC.
;
_cell_angle_alpha 90
_cell_angle_beta 94.188(3)
_cell_angle_gamma 90
_cell_formula_units_Z 8
_cell_length_a 15.3224(4)
_cell_length_b 13.0117(4)
_cell_length_c 23.4808(7)
_cell_measurement_reflns_used 6114
_cell_measurement_temperature 130(2)
_cell_measurement_theta_max 28.71
_cell_measurement_theta_min 3.94
_cell_volume 4668.9(2)
_computing_cell_refinement 'CrysAlisPro 1.171.38.46 (Rigaku OD, 2015)'
_computing_data_collection 'CrysAlisPro 1.171.38.46 (Rigaku OD, 2015)'
_computing_data_reduction 'CrysAlisPro 1.171.38.46 (Rigaku OD, 2015)'
_computing_molecular_graphics 'ShelXle (H\"ubschle, 2011)'
_computing_publication_material 'CIFTAB (Sheldrick, 2015)'
_computing_structure_refinement 'SHELXL-2018 (Sheldrick, 2015)'
_computing_structure_solution 'SHELXT-2018 (Sheldrick, 2015)'
_diffrn_ambient_temperature 130(2)
_diffrn_detector 'CCD plate'
_diffrn_detector_area_resol_mean 10.6168
_diffrn_detector_type AtlasS2
_diffrn_measured_fraction_theta_full 0.992
_diffrn_measured_fraction_theta_max 0.830
_diffrn_measurement_device 'four-circle diffractometer'
_diffrn_measurement_device_type 'New Xcalibur, AtlasS2'
_diffrn_measurement_method '\w scans'
_diffrn_radiation_monochromator graphite
_diffrn_radiation_probe x-ray
_diffrn_radiation_source 'fine-focus sealed tube'
_diffrn_radiation_type MoK\a
_diffrn_radiation_wavelength 0.71073
_diffrn_reflns_av_R_equivalents 0.0169
_diffrn_reflns_av_unetI/netI 0.0218
_diffrn_reflns_Laue_measured_fraction_full 0.992
_diffrn_reflns_Laue_measured_fraction_max 0.830
_diffrn_reflns_limit_h_max 15
_diffrn_reflns_limit_h_min -20
_diffrn_reflns_limit_k_max 17
_diffrn_reflns_limit_k_min -17
_diffrn_reflns_limit_l_max 26
_diffrn_reflns_limit_l_min -31
_diffrn_reflns_number 12214
_diffrn_reflns_point_group_measured_fraction_full 0.992
_diffrn_reflns_point_group_measured_fraction_max 0.830
_diffrn_reflns_theta_full 25.500
_diffrn_reflns_theta_max 28.936
_diffrn_reflns_theta_min 3.398
_diffrn_source 'sealed X-ray tube'
_exptl_absorpt_coefficient_mu 11.546
_exptl_absorpt_correction_T_max 1.00000
_exptl_absorpt_correction_T_min 0.52708
_exptl_absorpt_correction_type multi-scan
_exptl_absorpt_process_details
;
CrysAlisPro 1.171.38.46 (Rigaku Oxford Diffraction, 2015)
Empirical absorption correction using spherical harmonics,
implemented in SCALE3 ABSPACK scaling algorithm.
;
_exptl_crystal_colour yellow
_exptl_crystal_density_diffrn 2.356
_exptl_crystal_description block
_exptl_crystal_F_000 3060
_exptl_crystal_size_max 0.31
_exptl_crystal_size_mid 0.28
_exptl_crystal_size_min 0.25
_refine_diff_density_max 0.804
_refine_diff_density_min -0.628
_refine_diff_density_rms 0.125
_refine_ls_extinction_method none
_refine_ls_goodness_of_fit_ref 1.233
_refine_ls_hydrogen_treatment constr
_refine_ls_matrix_type full
_refine_ls_number_parameters 219
_refine_ls_number_reflns 5127
_refine_ls_number_restraints 0
_refine_ls_restrained_S_all 1.233
_refine_ls_R_factor_all 0.0303
_refine_ls_R_factor_gt 0.0274
_refine_ls_shift/su_max 0.001
_refine_ls_shift/su_mean 0.000
_refine_ls_structure_factor_coef Fsqd
_refine_ls_weighting_details 'w=1/[\s^2^(Fo^2^)+(0.0165P)^2^+30.3550P] where P=(Fo^2^+2Fc^2^)/3'
_refine_ls_weighting_scheme calc
_refine_ls_wR_factor_gt 0.0625
_refine_ls_wR_factor_ref 0.0632
_reflns_Friedel_coverage 0.000
_reflns_number_gt 4778
_reflns_number_total 5127
_reflns_threshold_expression 'I > 2\s(I)'
_cod_data_source_file c9nj00320g2.cif
_cod_data_source_block AU289
_cod_depositor_comments 'Adding full bibliography for 7058143--7058147.cif.'
_cod_original_formula_sum 'C14 H20.50 Br6 N2 O0.25 Te'
_cod_database_code 7058143
_shelx_shelxl_version_number 2018/3
_shelx_space_group_comment
;
The symmetry employed for this shelxl refinement is uniquely defined
by the following loop, which should always be used as a source of
symmetry information in preference to the above space-group names.
They are only intended as comments.
;
_shelx_estimated_absorpt_t_min 0.124
_shelx_estimated_absorpt_t_max 0.160

loop_
_space_group_symop_operation_xyz
'x, y, z'
'-x, y, -z+1/2'
'x+1/2, y+1/2, z'
'-x+1/2, y+1/2, -z+1/2'
'-x, -y, -z'
'x, -y, z-1/2'
'-x+1/2, -y+1/2, -z'
'x+1/2, -y+1/2, z-1/2'

loop_
_atom_site_label
_atom_site_type_symbol
_atom_site_fract_x
_atom_site_fract_y
_atom_site_fract_z
_atom_site_U_iso_or_equiv
_atom_site_adp_type
_atom_site_occupancy
_atom_site_site_symmetry_order
_atom_site_calc_flag
_atom_site_refinement_flags_posn
_atom_site_refinement_flags_adp
_atom_site_refinement_flags_occupancy
_atom_site_disorder_assembly
_atom_site_disorder_group
Te1 Te 1.000000 0.49076(3) 0.250000 0.01154(8) Uani 1 2 d S T P . .
Br11 Br 0.97613(3) 0.34076(3) 0.32628(2) 0.02105(10) Uani 1 1 d . . . . .
Br12 Br 0.99337(3) 0.63894(3) 0.32998(2) 0.01938(9) Uani 1 1 d . . . . .
Br13 Br 0.82523(3) 0.49581(3) 0.22732(2) 0.02134(10) Uani 1 1 d . . . . .
Te2 Te 0.500000 0.500000 0.500000 0.01464(8) Uani 1 2 d S . P . .
Br21 Br 0.44350(3) 0.64692(4) 0.56978(2) 0.02755(11) Uani 1 1 d . . . . .
Br22 Br 0.44088(3) 0.60718(4) 0.40648(2) 0.02953(11) Uani 1 1 d . . . . .
Br23 Br 0.65558(3) 0.59619(3) 0.49718(2) 0.02355(10) Uani 1 1 d . . . . .
N1 N 0.8475(2) 0.4701(3) 0.53771(15) 0.0129(7) Uani 0.5 1 d . . P A 1
C1 C 0.8475(2) 0.4701(3) 0.53771(15) 0.0129(7) Uani 0.5 1 d . . P A 2
C11 C 0.8193(3) 0.3579(4) 0.4543(2) 0.0288(10) Uani 1 1 d . . . . .
H11A H 0.836041 0.353782 0.414842 0.043 Uiso 1 1 calc R U . B 1
H11B H 0.755360 0.357671 0.454395 0.043 Uiso 1 1 calc R U . B 1
H11C H 0.843264 0.298584 0.475910 0.043 Uiso 1 1 calc R U . B 1
C12 C 0.8547(2) 0.4546(3) 0.48118(16) 0.0195(8) Uani 0.5 1 d . . P A 1
N12 N 0.8547(2) 0.4546(3) 0.48118(16) 0.0195(8) Uani 0.5 1 d . . P A 2
C13 C 0.8934(3) 0.5287(3) 0.44976(18) 0.0220(9) Uani 1 1 d . . . . .
H13 H 0.898937 0.517893 0.410177 0.026 Uiso 1 1 calc R U . A 1
C14 C 0.9241(3) 0.6186(4) 0.47508(19) 0.0231(9) Uani 1 1 d . . . . .
H14 H 0.949612 0.670303 0.453015 0.028 Uiso 1 1 calc R U . . .
C15 C 0.9174(3) 0.6326(3) 0.53304(19) 0.0217(9) Uani 1 1 d . . . . .
H15 H 0.939262 0.693409 0.551418 0.026 Uiso 1 1 calc R U . . .
C16 C 0.8787(3) 0.5573(3) 0.56361(17) 0.0184(8) Uani 1 1 d . . . . .
H16 H 0.873673 0.566450 0.603382 0.022 Uiso 1 1 calc R U . A 1
C17 C 0.8018(3) 0.3934(3) 0.57129(19) 0.0228(9) Uani 1 1 d . . . . .
H17A H 0.802194 0.416269 0.611078 0.034 Uiso 1 1 calc R U . A 1
H17B H 0.831791 0.327036 0.569722 0.034 Uiso 1 1 calc R U . A 1
H17C H 0.741237 0.386081 0.555339 0.034 Uiso 1 1 calc R U . A 1
N2 N 0.7630(3) 0.7571(3) 0.2615(2) 0.0312(10) Uani 0.5 1 d . . P C 1
C2 C 0.7630(3) 0.7571(3) 0.2615(2) 0.0312(10) Uani 0.5 1 d . . P C 2
C21 C 0.8884(3) 0.8718(5) 0.2740(3) 0.0426(14) Uani 1 1 d . . . . .
H21A H 0.860639 0.925231 0.249506 0.064 Uiso 1 1 calc R U . D 1
H21B H 0.925535 0.828719 0.251571 0.064 Uiso 1 1 calc R U . D 1
H21C H 0.924205 0.903986 0.305404 0.064 Uiso 1 1 calc R U . D 1
C22 C 0.8205(3) 0.8079(3) 0.29750(18) 0.0275(9) Uani 0.5 1 d . . P C 1
N22 N 0.8205(3) 0.8079(3) 0.29750(18) 0.0275(9) Uani 0.5 1 d . . P C 2
C23 C 0.8155(3) 0.8015(4) 0.3550(2) 0.0343(12) Uani 1 1 d . . . . .
H23 H 0.856692 0.837853 0.379541 0.041 Uiso 1 1 calc R U . C 1
C24 C 0.7531(3) 0.7444(4) 0.3780(2) 0.0367(13) Uani 1 1 d . . . . .
H24 H 0.750516 0.740454 0.418199 0.044 Uiso 1 1 calc R U . . .
C25 C 0.6936(4) 0.6922(4) 0.3420(3) 0.0405(13) Uani 1 1 d . . . . .
H25 H 0.649148 0.651888 0.357206 0.049 Uiso 1 1 calc R U . . .
C26 C 0.6988(4) 0.6989(4) 0.2834(2) 0.0362(12) Uani 1 1 d . . . . .
H26 H 0.657795 0.663081 0.258400 0.043 Uiso 1 1 calc R U . C 1
C27 C 0.7682(4) 0.7668(4) 0.1987(2) 0.0392(13) Uani 1 1 d . . . . .
H27A H 0.723012 0.723880 0.178974 0.059 Uiso 1 1 calc R U . C 1
H27B H 0.826037 0.744328 0.188480 0.059 Uiso 1 1 calc R U . C 1
H27C H 0.759001 0.838743 0.187409 0.059 Uiso 1 1 calc R U . C 1
O1W O 0.500000 0.5967(7) 0.250000 0.042(3) Uani 0.5 2 d S T P . .

loop_
_atom_site_aniso_label
_atom_site_aniso_U_11
_atom_site_aniso_U_22
_atom_site_aniso_U_33
_atom_site_aniso_U_23
_atom_site_aniso_U_13
_atom_site_aniso_U_12
Te1 0.01409(16) 0.00953(17) 0.01137(16) 0.000 0.00345(13) 0.000
Br11 0.0275(2) 0.0182(2) 0.0175(2) 0.00655(16) 0.00204(17) -0.00296(17)
Br12 0.0253(2) 0.0166(2) 0.0169(2) -0.00499(15) 0.00634(16) 0.00160(17)
Br13 0.01559(18) 0.0191(2) 0.0295(2) 0.00351(17) 0.00289(17) -0.00235(16)
Te2 0.01293(16) 0.01024(17) 0.02108(19) 0.00319(14) 0.00351(14) 0.00123(13)
Br21 0.0247(2) 0.0207(2) 0.0379(3) -0.00859(19) 0.00695(19) 0.00289(18)
Br22 0.0262(2) 0.0307(3) 0.0319(2) 0.0153(2) 0.00433(19) 0.00451(19)
Br23 0.01527(18) 0.0201(2) 0.0355(2) 0.00560(18) 0.00360(17) -0.00216(16)
N1 0.0117(15) 0.0129(17) 0.0144(17) -0.0001(14) 0.0030(13) 0.0031(14)
C1 0.0117(15) 0.0129(17) 0.0144(17) -0.0001(14) 0.0030(13) 0.0031(14)
C11 0.034(2) 0.026(3) 0.026(2) -0.010(2) 0.007(2) -0.006(2)
C12 0.0170(17) 0.021(2) 0.0203(19) -0.0004(16) 0.0036(15) 0.0030(16)
N12 0.0170(17) 0.021(2) 0.0203(19) -0.0004(16) 0.0036(15) 0.0030(16)
C13 0.025(2) 0.024(2) 0.018(2) 0.0001(17) 0.0074(18) 0.0006(18)
C14 0.020(2) 0.025(2) 0.024(2) 0.0078(18) 0.0037(18) -0.0019(18)
C15 0.022(2) 0.019(2) 0.023(2) -0.0020(17) -0.0011(18) 0.0012(18)
C16 0.0209(19) 0.018(2) 0.0159(19) -0.0025(16) -0.0006(16) 0.0025(17)
C17 0.024(2) 0.020(2) 0.026(2) 0.0030(18) 0.0052(18) -0.0007(18)
N2 0.033(2) 0.025(2) 0.036(3) 0.0019(19) 0.006(2) 0.015(2)
C2 0.033(2) 0.025(2) 0.036(3) 0.0019(19) 0.006(2) 0.015(2)
C21 0.028(3) 0.052(4) 0.049(3) 0.009(3) 0.007(2) 0.008(2)
C22 0.025(2) 0.029(2) 0.029(2) 0.0044(18) 0.0052(18) 0.0155(19)
N22 0.025(2) 0.029(2) 0.029(2) 0.0044(18) 0.0052(18) 0.0155(19)
C23 0.026(2) 0.046(3) 0.030(3) 0.002(2) 0.003(2) 0.015(2)
C24 0.039(3) 0.044(3) 0.028(3) 0.010(2) 0.010(2) 0.019(3)
C25 0.045(3) 0.030(3) 0.049(3) 0.005(2) 0.020(3) 0.007(2)
C26 0.041(3) 0.028(3) 0.041(3) -0.003(2) 0.006(2) 0.005(2)
C27 0.051(3) 0.039(3) 0.028(3) -0.003(2) 0.007(2) 0.019(3)
O1W 0.026(5) 0.014(5) 0.089(9) 0.000 0.010(5) 0.000

loop_
_atom_type_symbol
_atom_type_description
_atom_type_scat_dispersion_real
_atom_type_scat_dispersion_imag
_atom_type_scat_source
C C 0.0033 0.0016 'International Tables Vol C Tables 4.2.6.8 and 6.1.1.4'
H H 0.0000 0.0000 'International Tables Vol C Tables 4.2.6.8 and 6.1.1.4'
N N 0.0061 0.0033 'International Tables Vol C Tables 4.2.6.8 and 6.1.1.4'
Br Br -0.2901 2.4595 'International Tables Vol C Tables 4.2.6.8 and 6.1.1.4'
Te Te -0.5308 1.6751 'International Tables Vol C Tables 4.2.6.8 and 6.1.1.4'
O O 0.0106 0.0060 'International Tables Vol C Tables 4.2.6.8 and 6.1.1.4'

loop_
_geom_angle_atom_site_label_1
_geom_angle_atom_site_label_2
_geom_angle_atom_site_label_3
_geom_angle
_geom_angle_site_symmetry_1
_geom_angle_site_symmetry_3
_geom_angle_publ_flag
Br11 Te1 Br11 87.06(2) . 2_755 yes
Br11 Te1 Br12 92.353(13) 2_755 2_755 ?
Br11 Te1 Br12 92.354(13) . . yes
Br11 Te1 Br12 174.195(13) . 2_755 yes
Br11 Te1 Br12 174.195(13) 2_755 . ?
Br11 Te1 Br13 88.156(14) 2_755 2_755 ?
Br11 Te1 Br13 88.157(14) . . yes
Br11 Te1 Br13 93.875(14) . 2_755 yes
Br11 Te1 Br13 93.874(15) 2_755 . ?
Br12 Te1 Br12 88.80(2) . 2_755 yes
Br13 Te1 Br12 86.120(14) . 2_755 yes
Br13 Te1 Br12 86.120(14) 2_755 . ?
Br13 Te1 Br12 91.878(14) 2_755 2_755 ?
Br13 Te1 Br12 91.879(14) . . yes
Br13 Te1 Br13 177.20(2) . 2_755 yes
Br21 Te2 Br21 180.0 . 5_666 yes
Br21 Te2 Br22 88.599(15) 5_666 . ?
Br21 Te2 Br22 88.599(16) . 5_666 yes
Br21 Te2 Br22 91.401(15) 5_666 5_666 ?
Br21 Te2 Br22 91.401(16) . . yes
Br22 Te2 Br22 180.0 5_666 . yes
Br23 Te2 Br21 89.459(14) 5_666 . ?
Br23 Te2 Br21 89.460(14) . 5_666 yes
Br23 Te2 Br21 90.541(14) . . yes
Br23 Te2 Br21 90.541(14) 5_666 5_666 ?
Br23 Te2 Br22 89.140(14) . . yes
Br23 Te2 Br22 89.141(14) 5_666 5_666 ?
Br23 Te2 Br22 90.859(14) 5_666 . ?
Br23 Te2 Br22 90.861(14) . 5_666 yes
Br23 Te2 Br23 180.0 5_666 . yes
C12 N1 C16 120.8(4) . . ?
C12 N1 C17 119.9(4) . . ?
C16 N1 C17 119.3(3) . . ?
N12 C1 C16 120.8(4) . . ?
N12 C1 C17 119.9(4) . . ?
C16 C1 C17 119.3(3) . . ?
H11A C11 H11B 109.5 . . ?
H11A C11 H11C 109.5 . . ?
H11B C11 H11C 109.5 . . ?
C12 C11 H11A 109.5 . . ?
C12 C11 H11B 109.5 . . ?
C12 C11 H11C 109.5 . . ?
N1 C12 C11 119.1(4) . . ?
N1 C12 C13 119.4(4) . . ?
C13 C12 C11 121.5(4) . . ?
C1 N12 C11 119.1(4) . . ?
C1 N12 C13 119.4(4) . . ?
C13 N12 C11 121.5(4) . . ?
C12 C13 H13 119.6 . . ?
C12 C13 C14 120.7(4) . . ?
N12 C13 C14 120.7(4) . . ?
C14 C13 H13 119.6 . . ?
C13 C14 H14 120.4 . . ?
C13 C14 C15 119.2(4) . . ?
C15 C14 H14 120.4 . . ?
C14 C15 H15 120.5 . . ?
C16 C15 C14 119.0(4) . . ?
C16 C15 H15 120.5 . . ?
N1 C16 C15 120.9(4) . . ?
N1 C16 H16 119.6 . . ?
C1 C16 C15 120.9(4) . . ?
C15 C16 H16 119.6 . . ?
N1 C17 H17A 109.5 . . ?
N1 C17 H17B 109.5 . . ?
N1 C17 H17C 109.5 . . ?
H17A C17 H17B 109.5 . . ?
H17A C17 H17C 109.5 . . ?
H17B C17 H17C 109.5 . . ?
C22 N2 C26 119.2(5) . . ?
C22 N2 C27 120.0(4) . . ?
C26 N2 C27 120.8(5) . . ?
N22 C2 C26 119.2(5) . . ?
N22 C2 C27 120.0(4) . . ?
C26 C2 C27 120.8(5) . . ?
H21A C21 H21B 109.5 . . ?
H21A C21 H21C 109.5 . . ?
H21B C21 H21C 109.5 . . ?
C22 C21 H21A 109.5 . . ?
C22 C21 H21B 109.5 . . ?
C22 C21 H21C 109.5 . . ?
N2 C22 C21 119.3(4) . . ?
N2 C22 C23 120.7(5) . . ?
C23 C22 C21 119.9(5) . . ?
C2 N22 C21 119.3(4) . . ?
C2 N22 C23 120.7(5) . . ?
C23 N22 C21 119.9(5) . . ?
C22 C23 H23 119.3 . . ?
C24 C23 C22 121.5(5) . . ?
C24 C23 N22 121.5(5) . . ?
C24 C23 H23 119.3 . . ?
C23 C24 H24 120.6 . . ?
C23 C24 C25 118.8(5) . . ?
C25 C24 H24 120.6 . . ?
C24 C25 H25 120.2 . . ?
C24 C25 C26 119.6(5) . . ?
C26 C25 H25 120.2 . . ?
N2 C26 C25 120.1(5) . . ?
N2 C26 H26 119.9 . . ?
C2 C26 C25 120.1(5) . . ?
C25 C26 H26 119.9 . . ?
N2 C27 H27A 109.5 . . ?
N2 C27 H27B 109.5 . . ?
N2 C27 H27C 109.5 . . ?
H27A C27 H27B 109.5 . . ?
H27A C27 H27C 109.5 . . ?
H27B C27 H27C 109.5 . . ?

loop_
_geom_bond_atom_site_label_1
_geom_bond_atom_site_label_2
_geom_bond_distance
_geom_bond_site_symmetry_2
_geom_bond_publ_flag
Te1 Br11 2.6920(5) . yes
Te1 Br11 2.6921(5) 2_755 ?
Te1 Br12 2.6987(5) . yes
Te1 Br12 2.6987(5) 2_755 ?
Te1 Br13 2.6927(4) . yes
Te1 Br13 2.6927(4) 2_755 ?
Te2 Br21 2.7010(4) . yes
Te2 Br21 2.7010(4) 5_666 ?
Te2 Br22 2.7013(5) . yes
Te2 Br22 2.7013(5) 5_666 ?
Te2 Br23 2.6976(4) . yes
Te2 Br23 2.6976(4) 5_666 ?
N1 C12 1.355(5) . ?
N1 C16 1.358(5) . ?
N1 C17 1.479(5) . ?
C1 N12 1.355(5) . ?
C1 C16 1.358(5) . ?
C1 C17 1.479(5) . ?
C11 H11A 0.9800 . ?
C11 H11B 0.9800 . ?
C11 H11C 0.9800 . ?
C11 C12 1.493(6) . ?
C11 N12 1.493(6) . ?
C12 C13 1.374(6) . ?
N12 C13 1.374(6) . ?
C13 H13 0.9500 . ?
C13 C14 1.380(6) . ?
C14 H14 0.9500 . ?
C14 C15 1.384(6) . ?
C15 H15 0.9500 . ?
C15 C16 1.375(6) . ?
C16 H16 0.9500 . ?
C17 H17A 0.9800 . ?
C17 H17B 0.9800 . ?
C17 H17C 0.9800 . ?
N2 C22 1.349(6) . ?
N2 C26 1.371(7) . ?
N2 C27 1.486(6) . ?
C2 N22 1.349(6) . ?
C2 C26 1.371(7) . ?
C2 C27 1.486(6) . ?
C21 H21A 0.9800 . ?
C21 H21B 0.9800 . ?
C21 H21C 0.9800 . ?
C21 C22 1.470(7) . ?
C21 N22 1.470(7) . ?
C22 C23 1.360(6) . ?
N22 C23 1.360(6) . ?
C23 H23 0.9500 . ?
C23 C24 1.352(7) . ?
C24 H24 0.9500 . ?
C24 C25 1.377(8) . ?
C25 H25 0.9500 . ?
C25 C26 1.386(8) . ?
C26 H26 0.9500 . ?
C27 H27A 0.9800 . ?
C27 H27B 0.9800 . ?
C27 H27C 0.9800 . ?
